data_7712159
loop_
_publ_author_name
'Sheokand, Sonu'
'Mondal, Dipanjan'
'Kote, Basvaraj S.'
'Radhakrishna, Latchupatula'
'Balakrishna, Maravanji S.'

_publ_section_title
;
 Novel 1,2,3-triazolyl phosphine with a pyridyl functionality: synthesis,
 coinage metal complexes, photophysical studies and Cu(I) catalyzed C-O
 coupling of phenols with aryl bromides.
;
_journal_issue 6
_journal_name_full 'Dalton transactions (Cambridge, England : 2003)'
_journal_page_first 1785
_journal_page_last 1796
_journal_paper_doi 10.1039/d2dt03791b
_journal_volume 52
_journal_year 2023
_chemical_formula_moiety 'C25 H19 Au Cl N4 P'
_chemical_formula_sum 'C25 H19 Au Cl N4 P'
_chemical_formula_weight 638.83
_space_group_crystal_system monoclinic
_space_group_IT_number 14
_space_group_name_Hall '-P 2ybc'
_space_group_name_H-M_alt 'P 1 21/c 1'
_atom_sites_solution_hydrogens geom
_audit_creation_date 2022-09-30
_audit_creation_method
;
Olex2 1.5
(compiled 2022.04.07 svn.rca3783a0 for OlexSys, GUI svn.r6498)
;
_audit_update_record
;
2022-11-24 deposited with the CCDC.	2022-12-30 downloaded from the CCDC.
;
_cell_angle_alpha 90
_cell_angle_beta 101.230(6)
_cell_angle_gamma 90
_cell_formula_units_Z 4
_cell_length_a 10.1388(5)
_cell_length_b 9.0469(5)
_cell_length_c 25.0966(15)
_cell_measurement_reflns_used 4065
_cell_measurement_temperature 150.00(10)
_cell_measurement_theta_max 26.4700
_cell_measurement_theta_min 1.6560
_cell_volume 2257.9(2)
_computing_cell_refinement 'CrysAlisPro 1.171.41.93a (Rigaku OD, 2020)'
_computing_data_collection 'CrysAlisPro 1.171.41.93a (Rigaku OD, 2020)'
_computing_data_reduction 'CrysAlisPro 1.171.41.93a (Rigaku OD, 2020)'
_computing_molecular_graphics 'Olex2 1.5 (Dolomanov et al., 2009)'
_computing_publication_material 'Olex2 1.5 (Dolomanov et al., 2009)'
_computing_structure_refinement 'SHELXL 2018/3 (Sheldrick, 2015)'
_computing_structure_solution 'ShelXT (Sheldrick, 2015)'
_diffrn_ambient_temperature 150.00(10)
_diffrn_measured_fraction_theta_full 1.000
_diffrn_measured_fraction_theta_max 1.000
_diffrn_measurement_details
;
List of Runs (angles in degrees, time in seconds):

  # Type    Start    End  Width  t~exp~   \w     \q     \k     \f   Frames
#--------------------------------------------------------------------------
  1  \f   -110.01  34.49   0.50    5.00  13.01 -15.82 -31.50    --   289
  2  \w   -115.73  16.27   0.50    5.00    --  -15.82 -59.25  20.08  264
  3  \f     69.44 205.94   0.50    5.00  75.04 -15.82  31.50    --   273
;
_diffrn_measurement_device 'abstract diffractometer'
_diffrn_measurement_device_type 'Saxi-CrysAlisPro-abstract goniometer imported SAXI images'
_diffrn_measurement_method '\w and \f scans'
_diffrn_radiation_type MoK\a
_diffrn_radiation_wavelength 0.71073
_diffrn_reflns_av_R_equivalents 0.0478
_diffrn_reflns_av_unetI/netI 0.0449
_diffrn_reflns_Laue_measured_fraction_full 1.000
_diffrn_reflns_Laue_measured_fraction_max 1.000
_diffrn_reflns_limit_h_max 11
_diffrn_reflns_limit_h_min -12
_diffrn_reflns_limit_k_max 10
_diffrn_reflns_limit_k_min -8
_diffrn_reflns_limit_l_max 29
_diffrn_reflns_limit_l_min -24
_diffrn_reflns_number 19634
_diffrn_reflns_point_group_measured_fraction_full 1.000
_diffrn_reflns_point_group_measured_fraction_max 1.000
_diffrn_reflns_theta_full 24.998
_diffrn_reflns_theta_max 24.998
_diffrn_reflns_theta_min 1.655
_exptl_absorpt_coefficient_mu 6.726
_exptl_absorpt_correction_T_max 1.00000
_exptl_absorpt_correction_T_min 0.39621
_exptl_absorpt_correction_type multi-scan
_exptl_absorpt_process_details
'CrysAlisPro 1.171.41.93a (Rigaku Oxford Diffraction, 2020) Empirical absorption correction using spherical harmonics, implemented in SCALE3 ABSPACK scaling algorithm.'
_exptl_crystal_colour yellow
_exptl_crystal_colour_primary yellow
_exptl_crystal_density_diffrn 1.879
_exptl_crystal_description block
_exptl_crystal_F_000 1232
_exptl_crystal_size_max 0.098
_exptl_crystal_size_mid 0.069
_exptl_crystal_size_min 0.066
_refine_diff_density_max 0.822
_refine_diff_density_min -0.812
_refine_diff_density_rms 0.134
_refine_ls_extinction_method none
_refine_ls_goodness_of_fit_ref 1.081
_refine_ls_hydrogen_treatment constr
_refine_ls_matrix_type full
_refine_ls_number_parameters 289
_refine_ls_number_reflns 3966
_refine_ls_number_restraints 0
_refine_ls_restrained_S_all 1.081
_refine_ls_R_factor_all 0.0453
_refine_ls_R_factor_gt 0.0317
_refine_ls_shift/su_max 0.003
_refine_ls_shift/su_mean 0.000
_refine_ls_structure_factor_coef Fsqd
_refine_ls_weighting_details 'w=1/[\s^2^(Fo^2^)+(0.0063P)^2^+6.7325P] where P=(Fo^2^+2Fc^2^)/3'
_refine_ls_weighting_scheme calc
_refine_ls_wR_factor_gt 0.0544
_refine_ls_wR_factor_ref 0.0615
_reflns_Friedel_coverage 0.000
_reflns_number_gt 3133
_reflns_number_total 3966
_reflns_threshold_expression 'I > 2\s(I)'
_cod_data_source_file d2dt03791b2.cif
_cod_data_source_block comp_9
_cod_depositor_comments 'Adding full bibliography for 7712157--7712163.cif.'
_cod_database_code 7712159
_shelx_shelxl_version_number 2018/3
_shelx_space_group_comment
;
The symmetry employed for this shelxl refinement is uniquely defined
by the following loop, which should always be used as a source of
symmetry information in preference to the above space-group names.
They are only intended as comments.
;
_shelx_estimated_absorpt_t_max 0.665
_shelx_estimated_absorpt_t_min 0.559
_olex2_refinement_description
;
1. Fixed Uiso
 At 1.2 times of:
  All C(H) groups
2.a Aromatic/amide H refined with riding coordinates:
 C15(H15), C11(H11), C25(H25), C2(H2), C3(H3), C24(H24), C21(H21), C4(H4),
 C1(H1), C18(H18), C16(H16), C23(H23), C12(H12), C19(H19), C9(H9), C22(H22),
 C10(H10), C13(H13), C17(H17)
;
_olex2_submission_special_instructions 'No special instructions were received'
_oxdiff_exptl_absorpt_empirical_details
;
Empirical correction (ABSPACK) includes:
- Absorption correction using spherical harmonics
- Frame scaling
;

loop_
_space_group_symop_operation_xyz
'x, y, z'
'-x, y+1/2, -z+1/2'
'-x, -y, -z'
'x, -y-1/2, z-1/2'

loop_
_atom_site_label
_atom_site_type_symbol
_atom_site_fract_x
_atom_site_fract_y
_atom_site_fract_z
_atom_site_U_iso_or_equiv
_atom_site_adp_type
_atom_site_occupancy
_atom_site_site_symmetry_order
_atom_site_calc_flag
_atom_site_refinement_flags_posn
_atom_site_refinement_flags_adp
_atom_site_refinement_flags_occupancy
_atom_site_disorder_assembly
_atom_site_disorder_group
Au1 Au 0.72848(2) 0.49511(3) 0.63305(2) 0.02085(8) Uani 1 1 d . . . . .
P1 P 0.68832(14) 0.26346(17) 0.65647(6) 0.0192(3) Uani 1 1 d . . . . .
Cl1 Cl 0.76010(17) 0.72612(17) 0.60108(7) 0.0355(4) Uani 1 1 d . . . . .
N4 N 0.8957(4) 0.0456(5) 0.6874(2) 0.0239(12) Uani 1 1 d . . . . .
N2 N 0.9999(5) 0.0355(5) 0.6203(2) 0.0267(12) Uani 1 1 d . . . . .
N3 N 0.9996(4) -0.0176(6) 0.6688(2) 0.0304(13) Uani 1 1 d . . . . .
C6 C 0.8963(5) 0.1323(6) 0.6076(2) 0.0199(13) Uani 1 1 d . . . . .
N1 N 0.7606(5) 0.2933(6) 0.5441(2) 0.0292(13) Uani 1 1 d . . . . .
C15 C 0.7128(6) 0.3441(6) 0.7643(2) 0.0241(14) Uani 1 1 d . . . . .
H15 H 0.773259 0.416729 0.755937 0.029 Uiso 1 1 calc R U . . .
C11 C 0.8506(6) -0.1221(8) 0.8390(3) 0.0364(17) Uani 1 1 d . . . . .
H11 H 0.841686 -0.160847 0.873279 0.044 Uiso 1 1 calc R U . . .
C25 C 0.5395(6) 0.0403(6) 0.5952(2) 0.0247(14) Uani 1 1 d . . . . .
H25 H 0.609716 -0.024755 0.611169 0.030 Uiso 1 1 calc R U . . .
C2 C 0.8167(7) 0.3564(8) 0.4584(3) 0.0369(17) Uani 1 1 d . . . . .
H2 H 0.796031 0.409531 0.425184 0.044 Uiso 1 1 calc R U . . .
C14 C 0.6531(5) 0.2450(6) 0.7244(2) 0.0184(12) Uani 1 1 d . . . . .
C5 C 0.8717(5) 0.2104(6) 0.5555(2) 0.0229(14) Uani 1 1 d . . . . .
C3 C 0.9309(7) 0.2670(8) 0.4703(3) 0.0401(18) Uani 1 1 d . . . . .
H3 H 0.988091 0.255615 0.444724 0.048 Uiso 1 1 calc R U . . .
C7 C 0.8268(5) 0.1425(6) 0.6505(2) 0.0195(13) Uani 1 1 d . . . . .
C8 C 0.8749(5) -0.0063(7) 0.7399(2) 0.0242(14) Uani 1 1 d . . . . .
C24 C 0.4338(6) -0.0132(7) 0.5574(3) 0.0304(15) Uani 1 1 d . . . . .
H24 H 0.432375 -0.114243 0.547007 0.037 Uiso 1 1 calc R U . . .
C21 C 0.4407(6) 0.2802(7) 0.5872(3) 0.0317(16) Uani 1 1 d . . . . .
H21 H 0.443240 0.381417 0.597426 0.038 Uiso 1 1 calc R U . . .
C4 C 0.9594(6) 0.1953(7) 0.5198(3) 0.0337(16) Uani 1 1 d . . . . .
H4 H 1.038100 0.136478 0.529280 0.040 Uiso 1 1 calc R U . . .
C1 C 0.7348(6) 0.3655(7) 0.4961(3) 0.0322(16) Uani 1 1 d . . . . .
H1 H 0.656459 0.425427 0.487993 0.039 Uiso 1 1 calc R U . . .
C20 C 0.5452(6) 0.1852(7) 0.6103(2) 0.0228(13) Uani 1 1 d . . . . .
C18 C 0.5348(6) 0.1379(7) 0.7886(3) 0.0347(16) Uani 1 1 d . . . . .
H18 H 0.472636 0.066945 0.796820 0.042 Uiso 1 1 calc R U . . .
C16 C 0.6852(6) 0.3378(7) 0.8160(3) 0.0295(15) Uani 1 1 d . . . . .
H16 H 0.729001 0.403086 0.843478 0.035 Uiso 1 1 calc R U . . .
C23 C 0.3306(6) 0.0780(7) 0.5345(3) 0.0333(16) Uani 1 1 d . . . . .
H23 H 0.257244 0.040496 0.508624 0.040 Uiso 1 1 calc R U . . .
C12 C 0.9245(6) 0.0050(8) 0.8364(3) 0.0353(16) Uani 1 1 d . . . . .
H12 H 0.966810 0.052590 0.869038 0.042 Uiso 1 1 calc R U . . .
C19 C 0.5651(6) 0.1407(7) 0.7366(3) 0.0289(15) Uani 1 1 d . . . . .
H19 H 0.525250 0.070991 0.709978 0.035 Uiso 1 1 calc R U . . .
C9 C 0.8008(7) -0.1347(7) 0.7418(3) 0.0359(17) Uani 1 1 d . . . . .
H9 H 0.758254 -0.182254 0.709188 0.043 Uiso 1 1 calc R U . . .
C22 C 0.3338(6) 0.2264(8) 0.5496(3) 0.0392(18) Uani 1 1 d . . . . .
H22 H 0.262460 0.290501 0.533921 0.047 Uiso 1 1 calc R U . . .
C10 C 0.7899(7) -0.1926(7) 0.7922(3) 0.0403(18) Uani 1 1 d . . . . .
H10 H 0.740521 -0.281005 0.794219 0.048 Uiso 1 1 calc R U . . .
C13 C 0.9376(6) 0.0640(8) 0.7864(3) 0.0332(16) Uani 1 1 d . . . . .
H13 H 0.988796 0.151116 0.784542 0.040 Uiso 1 1 calc R U . . .
C17 C 0.5924(6) 0.2346(7) 0.8274(3) 0.0306(15) Uani 1 1 d . . . . .
H17 H 0.569563 0.232152 0.862342 0.037 Uiso 1 1 calc R U . . .

loop_
_atom_site_aniso_label
_atom_site_aniso_U_11
_atom_site_aniso_U_22
_atom_site_aniso_U_33
_atom_site_aniso_U_23
_atom_site_aniso_U_13
_atom_site_aniso_U_12
Au1 0.02345(12) 0.01844(13) 0.02186(14) -0.00014(10) 0.00734(10) 0.00139(10)
P1 0.0190(7) 0.0196(8) 0.0191(9) 0.0002(7) 0.0040(6) 0.0022(6)
Cl1 0.0502(10) 0.0208(8) 0.0380(11) 0.0051(7) 0.0148(8) 0.0032(7)
N4 0.019(2) 0.023(3) 0.030(3) -0.004(2) 0.005(2) 0.000(2)
N2 0.023(3) 0.026(3) 0.033(3) -0.001(2) 0.010(2) 0.008(2)
N3 0.019(3) 0.035(3) 0.037(4) -0.003(3) 0.006(2) 0.008(2)
C6 0.017(3) 0.018(3) 0.025(4) -0.003(3) 0.006(3) -0.002(2)
N1 0.029(3) 0.039(3) 0.022(3) 0.002(3) 0.011(2) 0.004(2)
C15 0.022(3) 0.022(3) 0.029(4) 0.000(3) 0.006(3) -0.008(3)
C11 0.037(4) 0.042(4) 0.032(4) 0.010(3) 0.010(3) 0.014(3)
C25 0.027(3) 0.024(3) 0.022(4) 0.003(3) 0.001(3) -0.005(3)
C2 0.046(4) 0.050(4) 0.017(4) 0.005(3) 0.010(3) -0.005(3)
C14 0.014(3) 0.021(3) 0.020(3) 0.001(3) 0.002(2) 0.006(2)
C5 0.020(3) 0.021(3) 0.028(4) -0.003(3) 0.008(3) -0.008(3)
C3 0.045(4) 0.044(4) 0.038(5) 0.006(4) 0.026(4) 0.004(3)
C7 0.020(3) 0.016(3) 0.022(4) 0.000(3) 0.004(3) -0.003(2)
C8 0.023(3) 0.021(3) 0.029(4) 0.001(3) 0.005(3) 0.011(3)
C24 0.038(4) 0.022(3) 0.033(4) -0.009(3) 0.012(3) -0.008(3)
C21 0.022(3) 0.030(4) 0.042(5) -0.004(3) 0.004(3) -0.002(3)
C4 0.028(3) 0.042(4) 0.036(4) 0.000(3) 0.019(3) 0.004(3)
C1 0.034(4) 0.032(4) 0.031(4) 0.004(3) 0.009(3) 0.002(3)
C20 0.026(3) 0.028(3) 0.016(3) -0.001(3) 0.007(3) 0.006(3)
C18 0.038(4) 0.036(4) 0.032(4) 0.001(3) 0.011(3) -0.008(3)
C16 0.029(3) 0.035(4) 0.024(4) -0.001(3) 0.005(3) 0.004(3)
C23 0.026(3) 0.043(4) 0.028(4) -0.012(3) 0.000(3) -0.007(3)
C12 0.027(3) 0.054(5) 0.022(4) -0.009(3) -0.002(3) 0.008(3)
C19 0.037(4) 0.028(4) 0.022(4) -0.006(3) 0.007(3) -0.008(3)
C9 0.050(4) 0.028(4) 0.027(4) -0.003(3) 0.002(3) -0.003(3)
C22 0.024(3) 0.042(4) 0.047(5) 0.001(4) -0.003(3) 0.003(3)
C10 0.054(4) 0.025(4) 0.044(5) 0.008(3) 0.013(4) 0.001(3)
C13 0.020(3) 0.040(4) 0.039(5) -0.005(3) 0.005(3) 0.001(3)
C17 0.035(4) 0.039(4) 0.022(4) 0.005(3) 0.015(3) 0.005(3)

loop_
_atom_type_symbol
_atom_type_description
_atom_type_scat_dispersion_real
_atom_type_scat_dispersion_imag
_atom_type_scat_source
C C 0.0033 0.0016 'International Tables Vol C Tables 4.2.6.8 and 6.1.1.4'
H H 0.0000 0.0000 'International Tables Vol C Tables 4.2.6.8 and 6.1.1.4'
Au Au -2.0133 8.8022 'International Tables Vol C Tables 4.2.6.8 and 6.1.1.4'
Cl Cl 0.1484 0.1585 'International Tables Vol C Tables 4.2.6.8 and 6.1.1.4'
N N 0.0061 0.0033 'International Tables Vol C Tables 4.2.6.8 and 6.1.1.4'
P P 0.1023 0.0942 'International Tables Vol C Tables 4.2.6.8 and 6.1.1.4'

loop_
_geom_angle_atom_site_label_1
_geom_angle_atom_site_label_2
_geom_angle_atom_site_label_3
_geom_angle
_geom_angle_site_symmetry_1
_geom_angle_site_symmetry_3
_geom_angle_publ_flag
P1 Au1 Cl1 174.68(6) . . ?
C14 P1 Au1 114.33(19) . . ?
C7 P1 Au1 111.18(18) . . ?
C7 P1 C14 108.7(3) . . ?
C7 P1 C20 104.4(3) . . ?
C20 P1 Au1 111.2(2) . . ?
C20 P1 C14 106.5(3) . . ?
N3 N4 C7 111.3(5) . . ?
N3 N4 C8 115.9(5) . . ?
C7 N4 C8 132.7(5) . . ?
N3 N2 C6 108.3(5) . . ?
N2 N3 N4 108.0(5) . . ?
N2 C6 C5 120.7(5) . . ?
N2 C6 C7 110.1(5) . . ?
C7 C6 C5 129.1(5) . . ?
C5 N1 C1 118.1(5) . . ?
C14 C15 H15 119.6 . . ?
C16 C15 H15 119.6 . . ?
C16 C15 C14 120.7(5) . . ?
C12 C11 H11 119.8 . . ?
C10 C11 H11 119.8 . . ?
C10 C11 C12 120.3(7) . . ?
C24 C25 H25 119.5 . . ?
C20 C25 H25 119.5 . . ?
C20 C25 C24 121.1(6) . . ?
C3 C2 H2 120.8 . . ?
C1 C2 H2 120.8 . . ?
C1 C2 C3 118.3(6) . . ?
C15 C14 P1 118.6(4) . . ?
C19 C14 P1 121.9(5) . . ?
C19 C14 C15 119.4(5) . . ?
N1 C5 C6 116.8(5) . . ?
N1 C5 C4 122.5(6) . . ?
C4 C5 C6 120.7(5) . . ?
C2 C3 H3 120.6 . . ?
C4 C3 C2 118.9(6) . . ?
C4 C3 H3 120.6 . . ?
N4 C7 P1 129.4(4) . . ?
N4 C7 C6 102.2(5) . . ?
C6 C7 P1 128.2(4) . . ?
C9 C8 N4 118.4(6) . . ?
C13 C8 N4 119.8(6) . . ?
C13 C8 C9 121.5(6) . . ?
C25 C24 H24 119.8 . . ?
C23 C24 C25 120.5(6) . . ?
C23 C24 H24 119.8 . . ?
C20 C21 H21 120.1 . . ?
C22 C21 H21 120.1 . . ?
C22 C21 C20 119.8(6) . . ?
C5 C4 H4 120.4 . . ?
C3 C4 C5 119.1(6) . . ?
C3 C4 H4 120.4 . . ?
N1 C1 C2 123.0(6) . . ?
N1 C1 H1 118.5 . . ?
C2 C1 H1 118.5 . . ?
C25 C20 P1 122.5(5) . . ?
C25 C20 C21 119.2(6) . . ?
C21 C20 P1 118.2(5) . . ?
C19 C18 H18 119.4 . . ?
C17 C18 H18 119.4 . . ?
C17 C18 C19 121.2(6) . . ?
C15 C16 H16 120.4 . . ?
C15 C16 C17 119.3(6) . . ?
C17 C16 H16 120.4 . . ?
C24 C23 H23 120.3 . . ?
C24 C23 C22 119.5(6) . . ?
C22 C23 H23 120.3 . . ?
C11 C12 H12 119.7 . . ?
C11 C12 C13 120.5(6) . . ?
C13 C12 H12 119.7 . . ?
C14 C19 C18 119.4(6) . . ?
C14 C19 H19 120.3 . . ?
C18 C19 H19 120.3 . . ?
C8 C9 H9 120.5 . . ?
C8 C9 C10 118.9(6) . . ?
C10 C9 H9 120.5 . . ?
C21 C22 C23 119.9(6) . . ?
C21 C22 H22 120.0 . . ?
C23 C22 H22 120.0 . . ?
C11 C10 C9 120.0(7) . . ?
C11 C10 H10 120.0 . . ?
C9 C10 H10 120.0 . . ?
C8 C13 C12 118.6(6) . . ?
C8 C13 H13 120.7 . . ?
C12 C13 H13 120.7 . . ?
C18 C17 C16 119.9(6) . . ?
C18 C17 H17 120.0 . . ?
C16 C17 H17 120.0 . . ?

loop_
_geom_bond_atom_site_label_1
_geom_bond_atom_site_label_2
_geom_bond_distance
_geom_bond_site_symmetry_2
_geom_bond_publ_flag
Au1 P1 2.2353(15) . ?
Au1 Cl1 2.2834(15) . ?
P1 C14 1.816(6) . ?
P1 C7 1.809(6) . ?
P1 C20 1.815(6) . ?
N4 N3 1.359(6) . ?
N4 C7 1.365(7) . ?
N4 C8 1.451(7) . ?
N2 N3 1.307(7) . ?
N2 C6 1.357(7) . ?
C6 C5 1.466(8) . ?
C6 C7 1.400(7) . ?
N1 C5 1.336(7) . ?
N1 C1 1.349(8) . ?
C15 H15 0.9500 . ?
C15 C14 1.392(8) . ?
C15 C16 1.379(8) . ?
C11 H11 0.9500 . ?
C11 C12 1.380(9) . ?
C11 C10 1.371(9) . ?
C25 H25 0.9500 . ?
C25 C24 1.375(8) . ?
C25 C20 1.362(8) . ?
C2 H2 0.9500 . ?
C2 C3 1.396(9) . ?
C2 C1 1.378(8) . ?
C14 C19 1.374(8) . ?
C5 C4 1.386(8) . ?
C3 H3 0.9500 . ?
C3 C4 1.381(9) . ?
C8 C9 1.389(9) . ?
C8 C13 1.371(8) . ?
C24 H24 0.9500 . ?
C24 C23 1.368(9) . ?
C21 H21 0.9500 . ?
C21 C20 1.400(8) . ?
C21 C22 1.380(8) . ?
C4 H4 0.9500 . ?
C1 H1 0.9500 . ?
C18 H18 0.9500 . ?
C18 C19 1.397(8) . ?
C18 C17 1.354(9) . ?
C16 H16 0.9500 . ?
C16 C17 1.395(8) . ?
C23 H23 0.9500 . ?
C23 C22 1.393(9) . ?
C12 H12 0.9500 . ?
C12 C13 1.395(9) . ?
C19 H19 0.9500 . ?
C9 H9 0.9500 . ?
C9 C10 1.395(9) . ?
C22 H22 0.9500 . ?
C10 H10 0.9500 . ?
C13 H13 0.9500 . ?
C17 H17 0.9500 . ?

loop_
_geom_torsion_atom_site_label_1
_geom_torsion_atom_site_label_2
_geom_torsion_atom_site_label_3
_geom_torsion_atom_site_label_4
_geom_torsion
_geom_torsion_site_symmetry_1
_geom_torsion_site_symmetry_2
_geom_torsion_site_symmetry_3
_geom_torsion_site_symmetry_4
_geom_torsion_publ_flag
Au1 P1 C14 C15 -30.7(5) . . . . ?
Au1 P1 C14 C19 146.5(4) . . . . ?
Au1 P1 C7 N4 129.3(5) . . . . ?
Au1 P1 C7 C6 -46.0(6) . . . . ?
Au1 P1 C20 C25 143.8(5) . . . . ?
Au1 P1 C20 C21 -32.5(5) . . . . ?
P1 C14 C19 C18 -175.7(5) . . . . ?
N4 C8 C9 C10 174.5(5) . . . . ?
N4 C8 C13 C12 -175.0(5) . . . . ?
N2 C6 C5 N1 174.0(5) . . . . ?
N2 C6 C5 C4 -4.9(9) . . . . ?
N2 C6 C7 P1 175.7(4) . . . . ?
N2 C6 C7 N4 -0.6(6) . . . . ?
N3 N4 C7 P1 -175.7(4) . . . . ?
N3 N4 C7 C6 0.5(6) . . . . ?
N3 N4 C8 C9 -83.7(7) . . . . ?
N3 N4 C8 C13 90.7(6) . . . . ?
N3 N2 C6 C5 179.7(5) . . . . ?
N3 N2 C6 C7 0.5(7) . . . . ?
C6 N2 N3 N4 -0.2(6) . . . . ?
C6 C5 C4 C3 178.1(6) . . . . ?
N1 C5 C4 C3 -0.7(10) . . . . ?
C15 C14 C19 C18 1.5(9) . . . . ?
C15 C16 C17 C18 2.8(9) . . . . ?
C11 C12 C13 C8 0.4(9) . . . . ?
C25 C24 C23 C22 0.6(10) . . . . ?
C2 C3 C4 C5 2.1(10) . . . . ?
C14 P1 C7 N4 2.6(6) . . . . ?
C14 P1 C7 C6 -172.7(5) . . . . ?
C14 P1 C20 C25 -91.0(5) . . . . ?
C14 P1 C20 C21 92.7(5) . . . . ?
C14 C15 C16 C17 -2.5(9) . . . . ?
C5 C6 C7 P1 -3.5(9) . . . . ?
C5 C6 C7 N4 -179.7(6) . . . . ?
C5 N1 C1 C2 0.7(10) . . . . ?
C3 C2 C1 N1 0.7(10) . . . . ?
C7 P1 C14 C15 94.1(5) . . . . ?
C7 P1 C14 C19 -88.7(5) . . . . ?
C7 P1 C20 C25 23.9(6) . . . . ?
C7 P1 C20 C21 -152.5(5) . . . . ?
C7 N4 N3 N2 -0.2(6) . . . . ?
C7 N4 C8 C9 92.6(8) . . . . ?
C7 N4 C8 C13 -93.0(8) . . . . ?
C7 C6 C5 N1 -6.9(9) . . . . ?
C7 C6 C5 C4 174.2(6) . . . . ?
C8 N4 N3 N2 176.8(5) . . . . ?
C8 N4 C7 P1 7.9(9) . . . . ?
C8 N4 C7 C6 -175.9(6) . . . . ?
C8 C9 C10 C11 0.7(10) . . . . ?
C24 C25 C20 P1 -175.5(4) . . . . ?
C24 C25 C20 C21 0.8(9) . . . . ?
C24 C23 C22 C21 0.0(10) . . . . ?
C1 N1 C5 C6 -179.5(5) . . . . ?
C1 N1 C5 C4 -0.6(9) . . . . ?
C1 C2 C3 C4 -2.0(10) . . . . ?
C20 P1 C14 C15 -154.0(4) . . . . ?
C20 P1 C14 C19 23.2(5) . . . . ?
C20 P1 C7 N4 -110.7(5) . . . . ?
C20 P1 C7 C6 74.0(6) . . . . ?
C20 C25 C24 C23 -1.0(9) . . . . ?
C20 C21 C22 C23 -0.2(10) . . . . ?
C16 C15 C14 P1 177.6(4) . . . . ?
C16 C15 C14 C19 0.4(9) . . . . ?
C12 C11 C10 C9 -1.1(10) . . . . ?
C19 C18 C17 C16 -1.0(10) . . . . ?
C9 C8 C13 C12 -0.7(9) . . . . ?
C22 C21 C20 P1 176.3(5) . . . . ?
C22 C21 C20 C25 -0.2(9) . . . . ?
C10 C11 C12 C13 0.6(10) . . . . ?
C13 C8 C9 C10 0.2(9) . . . . ?
C17 C18 C19 C14 -1.2(10) . . . . ?
